data_7215323
loop_
_publ_author_name
'Yin, Pei-Xiu'
'Zhang, Jian'
'Qin, Ye-Yan'
'Cheng, Jian-Kai'
'Li, Zhao-Ji'
'Yao, Yuan-Gen'

_publ_section_title
;
 Role of molar-ratio, temperature and solvent on the Zn/Cd
 1,2,4-triazolate system with novel topological architectures
;
_journal_issue 10
_journal_name_full CrystEngComm
_journal_page_first 3536
_journal_paper_doi 10.1039/c0ce00762e
_journal_volume 13
_journal_year 2011
_chemical_formula_moiety 'C6 H9 Cd2 Cl N12'
_chemical_formula_sum 'C6 H9 Cd2 Cl N12'
_chemical_formula_weight 509.52
_chemical_name_systematic
;
?
;
_space_group_IT_number 62
_symmetry_cell_setting orthorhombic
_symmetry_space_group_name_Hall '-P 2ac 2n'
_symmetry_space_group_name_H-M 'P n m a'
_atom_sites_solution_hydrogens geom
_atom_sites_solution_primary direct
_atom_sites_solution_secondary difmap
_audit_creation_method SHELXL-97
_cell_angle_alpha 90.00
_cell_angle_beta 90.00
_cell_angle_gamma 90.00
_cell_formula_units_Z 4
_cell_length_a 16.562(7)
_cell_length_b 10.103(4)
_cell_length_c 7.904(3)
_cell_measurement_reflns_used 1487
_cell_measurement_temperature 293(2)
_cell_measurement_theta_max 27.4797
_cell_measurement_theta_min 2.0156
_cell_volume 1322.5(9)
_computing_structure_refinement 'SHELXL-97 (Sheldrick, 1997)'
_computing_structure_solution 'SHELXS-97 (Sheldrick, 1990)'
_diffrn_ambient_temperature 293(2)
_diffrn_measured_fraction_theta_full 0.999
_diffrn_measured_fraction_theta_max 0.999
_diffrn_measurement_device_type 'Bruker P4'
_diffrn_measurement_method '\w scans'
_diffrn_radiation_monochromator graphite
_diffrn_radiation_source 'fine-focus sealed tube'
_diffrn_radiation_type MoK\a
_diffrn_radiation_wavelength 0.71073
_diffrn_reflns_av_R_equivalents 0.0287
_diffrn_reflns_av_sigmaI/netI 0.0188
_diffrn_reflns_limit_h_max 21
_diffrn_reflns_limit_h_min -21
_diffrn_reflns_limit_k_max 13
_diffrn_reflns_limit_k_min -9
_diffrn_reflns_limit_l_max 10
_diffrn_reflns_limit_l_min -10
_diffrn_reflns_number 9763
_diffrn_reflns_theta_full 27.47
_diffrn_reflns_theta_max 27.47
_diffrn_reflns_theta_min 2.46
_diffrn_standards_decay_% none
_diffrn_standards_interval_count none
_diffrn_standards_interval_time 0
_diffrn_standards_number none
_exptl_absorpt_coefficient_mu 3.432
_exptl_absorpt_correction_T_max 0.577
_exptl_absorpt_correction_T_min 0.481
_exptl_absorpt_correction_type multi-scan
_exptl_absorpt_process_details crystalclear
_exptl_crystal_colour Yellow
_exptl_crystal_density_diffrn 2.559
_exptl_crystal_density_method 'not measured'
_exptl_crystal_description Plate
_exptl_crystal_F_000 968
_exptl_crystal_size_max 0.2300
_exptl_crystal_size_mid 0.1800
_exptl_crystal_size_min 0.1600
_refine_diff_density_max 1.014
_refine_diff_density_min -1.082
_refine_diff_density_rms 0.138
_refine_ls_extinction_method none
_refine_ls_goodness_of_fit_ref 1.079
_refine_ls_hydrogen_treatment mixed
_refine_ls_matrix_type full
_refine_ls_number_parameters 123
_refine_ls_number_reflns 1606
_refine_ls_number_restraints 0
_refine_ls_restrained_S_all 1.079
_refine_ls_R_factor_all 0.0274
_refine_ls_R_factor_gt 0.0254
_refine_ls_shift/su_max 0.014
_refine_ls_shift/su_mean 0.001
_refine_ls_structure_factor_coef Fsqd
_refine_ls_weighting_details 'calc w=1/[\s^2^(Fo^2^)+(0.0272P)^2^+3.7331P] where P=(Fo^2^+2Fc^2^)/3'
_refine_ls_weighting_scheme calc
_refine_ls_wR_factor_gt 0.0579
_refine_ls_wR_factor_ref 0.0592
_reflns_number_gt 1525
_reflns_number_total 1606
_reflns_threshold_expression >2sigma(I)
_cod_data_source_file c0ce00762e.txt
_cod_data_source_block 5
_cod_depositor_comments
;
The following automatic conversions were performed:

'_symmetry_cell_setting' value 'Orthorhombic' changed to
'orthorhombic' according to
/usr/data/users/saulius/automatic-downloads/retrospective/RSC/lib/dictionaries/cif_core.dic
dictionary named 'cif_core.dic' version 2.4.2 from
2011-04-26.

'_exptl_absorpt_correction_type' value 'Multi-scan'
changed to 'multi-scan' according to
/usr/data/users/saulius/automatic-downloads/retrospective/RSC/lib/dictionaries/cif_core.dic
dictionary named 'cif_core.dic' version 2.4.2 from 2011-04-26.

Automatic conversion script
Id: cif_fix_values 2281 2013-09-26 08:29:07Z andrius 
;
_cod_original_sg_symbol_H-M 'P n m a '
_cod_database_code 7215323

loop_
_symmetry_equiv_pos_as_xyz
'x, y, z'
'-x+1/2, -y, z+1/2'
'x+1/2, -y+1/2, -z+1/2'
'-x, y+1/2, -z'
'-x, -y, -z'
'x-1/2, y, -z-1/2'
'-x-1/2, y-1/2, z-1/2'
'x, -y-1/2, z'

loop_
_atom_site_label
_atom_site_type_symbol
_atom_site_fract_x
_atom_site_fract_y
_atom_site_fract_z
_atom_site_U_iso_or_equiv
_atom_site_adp_type
_atom_site_occupancy
_atom_site_symmetry_multiplicity
_atom_site_calc_flag
_atom_site_refinement_flags
Cd1 Cd 0.230079(19) 0.2500 -0.10997(4) 0.01348(10) Uani 1 2 d S
Cd2 Cd 0.461414(19) 0.2500 -0.03966(4) 0.01543(10) Uani 1 2 d S
Cl1 Cl 0.36764(7) 0.2500 -0.30756(15) 0.0214(2) Uani 1 2 d S
C1 C 0.39159(19) -0.0270(3) 0.1675(4) 0.0154(6) Uani 1 1 d .
C2 C 0.2666(2) -0.0035(3) 0.1374(4) 0.0207(7) Uani 1 1 d .
H2 H 0.2111 -0.0164 0.1455 0.025 Uiso 1 1 calc R
C3 C 0.0484(3) 0.2500 0.0204(5) 0.0149(9) Uani 1 2 d S
H3 H 0.0336 0.2500 -0.0931 0.018 Uiso 1 2 calc SR
C4 C 0.1189(3) 0.2500 0.2517(6) 0.0196(9) Uani 1 2 d S
N1 N 0.29955(16) 0.0929(3) 0.0494(4) 0.0203(6) Uani 1 1 d .
N2 N 0.38237(16) 0.0782(3) 0.0687(4) 0.0180(6) Uani 1 1 d .
N3 N 0.32141(17) -0.0822(3) 0.2151(4) 0.0190(6) Uani 1 1 d .
N4 N 0.46733(17) -0.0799(3) 0.2100(4) 0.0183(6) Uani 1 1 d .
N5 N 0.0002(3) 0.2500 0.1497(7) 0.0389(12) Uani 1 2 d S
N6 N 0.0404(2) 0.2500 0.3009(5) 0.0235(9) Uani 1 2 d S
N7 N 0.1258(3) 0.2500 0.0839(5) 0.0216(9) Uani 1 2 d S
N8 N 0.1825(3) 0.2500 0.3599(7) 0.0353(12) Uani 1 2 d S
HN81 H 0.228(3) 0.2500 0.319(7) 0.016(14) Uiso 1 2 d S
HN41 H 0.505(3) -0.020(4) 0.199(5) 0.028(11) Uiso 1 1 d .
HN42 H 0.461(3) -0.113(5) 0.302(6) 0.036(13) Uiso 1 1 d .
HN82 H 0.184(4) 0.2500 0.464(9) 0.034(18) Uiso 1 2 d S

loop_
_atom_site_aniso_label
_atom_site_aniso_U_11
_atom_site_aniso_U_22
_atom_site_aniso_U_33
_atom_site_aniso_U_23
_atom_site_aniso_U_13
_atom_site_aniso_U_12
Cd1 0.01318(17) 0.01379(17) 0.01347(16) 0.000 -0.00134(11) 0.000
Cd2 0.01375(17) 0.01749(18) 0.01504(17) 0.000 -0.00047(12) 0.000
Cl1 0.0160(5) 0.0300(6) 0.0183(5) 0.000 0.0000(4) 0.000
C1 0.0147(14) 0.0163(15) 0.0152(14) 0.0008(12) 0.0005(12) 0.0012(11)
C2 0.0165(16) 0.0173(16) 0.0285(18) 0.0049(14) 0.0013(13) 0.0007(12)
C3 0.009(2) 0.029(2) 0.0060(19) 0.000 -0.0031(15) 0.000
C4 0.020(2) 0.023(2) 0.015(2) 0.000 0.0030(18) 0.000
N1 0.0144(14) 0.0189(14) 0.0275(16) 0.0072(12) -0.0018(11) 0.0009(11)
N2 0.0129(13) 0.0177(14) 0.0234(14) 0.0046(12) 0.0006(11) -0.0002(10)
N3 0.0160(13) 0.0182(13) 0.0227(14) 0.0057(12) 0.0022(11) 0.0004(11)
N4 0.0165(14) 0.0199(14) 0.0185(15) 0.0040(12) 0.0006(11) 0.0016(11)
N5 0.039(3) 0.049(3) 0.029(3) 0.000 0.000(2) 0.000
N6 0.018(2) 0.035(2) 0.017(2) 0.000 0.0027(16) 0.000
N7 0.017(2) 0.033(2) 0.0151(19) 0.000 0.0012(15) 0.000
N8 0.018(2) 0.068(4) 0.020(2) 0.000 -0.0017(19) 0.000

loop_
_atom_type_symbol
_atom_type_description
_atom_type_scat_dispersion_real
_atom_type_scat_dispersion_imag
_atom_type_scat_source
C C 0.0033 0.0016 'International Tables Vol C Tables 4.2.6.8 and 6.1.1.4'
H H 0.0000 0.0000 'International Tables Vol C Tables 4.2.6.8 and 6.1.1.4'
Cd Cd -0.8075 1.2024 'International Tables Vol C Tables 4.2.6.8 and 6.1.1.4'
Cl Cl 0.1484 0.1585 'International Tables Vol C Tables 4.2.6.8 and 6.1.1.4'
N N 0.0061 0.0033 'International Tables Vol C Tables 4.2.6.8 and 6.1.1.4'

loop_
_geom_angle_atom_site_label_1
_geom_angle_atom_site_label_2
_geom_angle_atom_site_label_3
_geom_angle
_geom_angle_site_symmetry_1
_geom_angle_site_symmetry_3
N7 Cd1 N1 90.60(11) . 8_565
N7 Cd1 N1 90.60(11) . .
N1 Cd1 N1 85.86(15) 8_565 .
N7 Cd1 N3 96.85(10) . 2_554
N1 Cd1 N3 171.68(10) 8_565 2_554
N1 Cd1 N3 90.34(10) . 2_554
N7 Cd1 N3 96.85(10) . 7_665
N1 Cd1 N3 90.34(10) 8_565 7_665
N1 Cd1 N3 171.68(10) . 7_665
N3 Cd1 N3 92.44(14) 2_554 7_665
N7 Cd1 Cl1 172.84(11) . .
N1 Cd1 Cl1 84.17(8) 8_565 .
N1 Cd1 Cl1 84.17(8) . .
N3 Cd1 Cl1 88.09(7) 2_554 .
N3 Cd1 Cl1 88.09(7) 7_665 .
N6 Cd2 N2 91.02(10) 6_656 .
N6 Cd2 N2 91.02(10) 6_656 8_565
N2 Cd2 N2 95.94(14) . 8_565
N6 Cd2 N4 100.07(10) 6_656 5_655
N2 Cd2 N4 87.19(10) . 5_655
N2 Cd2 N4 168.44(10) 8_565 5_655
N6 Cd2 N4 100.07(10) 6_656 4_655
N2 Cd2 N4 168.44(10) . 4_655
N2 Cd2 N4 87.19(10) 8_565 4_655
N4 Cd2 N4 87.65(15) 5_655 4_655
N6 Cd2 Cl1 178.47(11) 6_656 .
N2 Cd2 Cl1 87.96(7) . .
N2 Cd2 Cl1 87.96(7) 8_565 .
N4 Cd2 Cl1 81.02(7) 5_655 .
N4 Cd2 Cl1 81.02(7) 4_655 .
Cd2 Cl1 Cd1 91.83(5) . .
N2 C1 N3 113.4(3) . .
N2 C1 N4 123.3(3) . .
N3 C1 N4 123.2(3) . .
N1 C2 N3 113.4(3) . .
N1 C2 H2 123.3 . .
N3 C2 H2 123.3 . .
N5 C3 N7 106.6(4) . .
N5 C3 H3 126.7 . .
N7 C3 H3 126.7 . .
N7 C4 N6 111.6(4) . .
N7 C4 N8 124.1(5) . .
N6 C4 N8 124.3(5) . .
C2 N1 N2 105.8(3) . .
C2 N1 Cd1 125.8(2) . .
N2 N1 Cd1 128.4(2) . .
C1 N2 N1 105.3(3) . .
C1 N2 Cd2 138.2(2) . .
N1 N2 Cd2 115.69(19) . .
C1 N3 C2 102.1(3) . .
C1 N3 Cd1 141.2(2) . 2
C2 N3 Cd1 116.6(2) . 2
C1 N4 Cd2 124.0(2) . 5_655
C1 N4 HN41 110(3) . .
Cd2 N4 HN41 95(3) 5_655 .
C1 N4 HN42 104(3) . .
Cd2 N4 HN42 106(3) 5_655 .
HN41 N4 HN42 118(4) . .
C3 N5 N6 112.9(5) . .
C4 N6 N5 102.5(4) . .
C4 N6 Cd2 141.4(3) . 6_556
N5 N6 Cd2 116.1(3) . 6_556
C4 N7 C3 106.4(4) . .
C4 N7 Cd1 136.6(3) . .
C3 N7 Cd1 117.0(3) . .
C4 N8 HN81 118(4) . .
C4 N8 HN82 131(5) . .
HN81 N8 HN82 111(6) . .

loop_
_geom_bond_atom_site_label_1
_geom_bond_atom_site_label_2
_geom_bond_distance
_geom_bond_site_symmetry_2
Cd1 N7 2.309(4) .
Cd1 N1 2.330(3) 8_565
Cd1 N1 2.330(3) .
Cd1 N3 2.348(3) 2_554
Cd1 N3 2.348(3) 7_665
Cd1 Cl1 2.7622(15) .
Cd2 N6 2.296(4) 6_656
Cd2 N2 2.337(3) .
Cd2 N2 2.337(3) 8_565
Cd2 N4 2.481(3) 5_655
Cd2 N4 2.481(3) 4_655
Cd2 Cl1 2.6259(14) .
C1 N2 1.327(4) .
C1 N3 1.343(4) .
C1 N4 1.405(4) .
C2 N1 1.316(4) .
C2 N3 1.354(4) .
C2 H2 0.9300 .
C3 N5 1.297(7) .
C3 N7 1.377(6) .
C3 H3 0.9300 .
C4 N7 1.331(6) .
C4 N6 1.356(6) .
C4 N8 1.357(7) .
N1 N2 1.388(4) .
N3 Cd1 2.348(3) 2
N4 Cd2 2.481(3) 5_655
N4 HN41 0.87(5) .
N4 HN42 0.81(5) .
N5 N6 1.368(7) .
N6 Cd2 2.296(4) 6_556
N8 HN81 0.83(6) .
N8 HN82 0.82(7) .

loop_
_geom_hbond_atom_site_label_D
_geom_hbond_atom_site_label_H
_geom_hbond_atom_site_label_A
_geom_hbond_distance_DH
_geom_hbond_distance_HA
_geom_hbond_distance_DA
_geom_hbond_angle_DHA
_geom_hbond_site_symmetry_A
N4 HN41 N2 0.87(5) 2.89(4) 3.324(4) 113(3) 5_655
N4 HN42 Cl1 0.81(5) 3.16(4) 3.319(3) 94(3) 5_655
N8 HN82 N3 0.82(7) 2.61(5) 3.280(5) 139.3(12) 7_666
N8 HN82 N3 0.82(7) 2.61(5) 3.280(5) 139.3(12) 2
